data_7046998
loop_
_publ_author_name
'Trose, Michael'
'Burnett, Stuart'
'Bonyhady, Simon J.'
'Jones, Cameron'
'Cordes, David B.'
'Slawin, Alexandra M. Z.'
'Stasch, Andreas'

_publ_section_title
;
 Normal and abnormal NHC coordination in cationic hydride iodide complexes
 of aluminium.
;
_journal_issue 30
_journal_name_full 'Dalton transactions (Cambridge, England : 2003)'
_journal_page_first 10281
_journal_page_last 10287
_journal_paper_doi 10.1039/c8dt01798k
_journal_volume 47
_journal_year 2018
_chemical_formula_moiety 'C54 H74 Al N4, I'
_chemical_formula_sum 'C54 H74 Al I N4'
_chemical_formula_weight 933.09
_space_group_crystal_system monoclinic
_space_group_IT_number 14
_space_group_name_Hall '-P 2yn'
_space_group_name_H-M_alt 'P 1 21/n 1'
_symmetry_space_group_name_Hall '-P 2yn'
_symmetry_space_group_name_H-M 'P 1 21/n 1'
_atom_sites_solution_hydrogens mixed
_atom_sites_solution_primary direct
_atom_sites_solution_secondary difmap
_audit_creation_date 2018-01-18
_audit_creation_method 'by CrystalStructure 4.2'
_audit_update_record
;
2018-04-30 deposited with the CCDC.
2018-07-11 downloaded from the CCDC.
;
_cell_angle_alpha 90.0000
_cell_angle_beta 92.055(2)
_cell_angle_gamma 90.0000
_cell_formula_units_Z 4
_cell_length_a 10.9058(8)
_cell_length_b 22.4121(13)
_cell_length_c 21.6328(14)
_cell_measurement_reflns_used 16093
_cell_measurement_temperature 173
_cell_measurement_theta_max 27.60
_cell_measurement_theta_min 1.90
_cell_volume 5284.1(6)
_computing_cell_refinement 'CrystalClear-SM Expert 2.1 b45'
_computing_data_collection 'CrystalClear-SM Expert 2.1 b45 (Rigaku, 2015)'
_computing_data_reduction 'CrystalClear-SM Expert 2.1 b45'
_computing_molecular_graphics 'CrystalStructure 4.2'
_computing_publication_material 'CrystalStructure 4.2 (Rigaku, 2015)'
_computing_structure_refinement 'SHELXL Version 2016/6 (Sheldrick, 2008)'
_computing_structure_solution 'DIRDIF99-PATTY (Gould, et al., 1999)'
_diffrn_ambient_temperature 173
_diffrn_detector_area_resol_mean 5.814
_diffrn_measured_fraction_theta_full 0.997
_diffrn_measured_fraction_theta_max 0.996
_diffrn_measurement_device_type 'Rigaku XtaLAB P200'
_diffrn_measurement_method \w
_diffrn_radiation_type 'Mo K\a'
_diffrn_radiation_wavelength 0.71075
_diffrn_reflns_av_R_equivalents 0.0197
_diffrn_reflns_Laue_measured_fraction_full 0.997
_diffrn_reflns_Laue_measured_fraction_max 0.996
_diffrn_reflns_limit_h_max 13
_diffrn_reflns_limit_h_min -13
_diffrn_reflns_limit_k_max 27
_diffrn_reflns_limit_k_min -27
_diffrn_reflns_limit_l_max 26
_diffrn_reflns_limit_l_min -26
_diffrn_reflns_number 107445
_diffrn_reflns_point_group_measured_fraction_full 0.997
_diffrn_reflns_point_group_measured_fraction_max 0.996
_diffrn_reflns_theta_full 25.242
_diffrn_reflns_theta_max 25.413
_diffrn_reflns_theta_min 1.817
_diffrn_standards_number 0
_exptl_absorpt_coefficient_mu 0.659
_exptl_absorpt_correction_T_max 0.949
_exptl_absorpt_correction_T_min 0.897
_exptl_absorpt_correction_type multi-scan
_exptl_absorpt_process_details 'REQAB (Rigaku, 1998)'
_exptl_crystal_colour colorless
_exptl_crystal_density_diffrn 1.173
_exptl_crystal_density_method 'not measured'
_exptl_crystal_description prism
_exptl_crystal_F_000 1968.00
_exptl_crystal_size_max 0.240
_exptl_crystal_size_mid 0.120
_exptl_crystal_size_min 0.080
_refine_diff_density_max 1.23
_refine_diff_density_min -1.31
_refine_ls_extinction_method none
_refine_ls_goodness_of_fit_ref 1.021
_refine_ls_hydrogen_treatment mixed
_refine_ls_number_parameters 565
_refine_ls_number_reflns 9698
_refine_ls_number_restraints 0
_refine_ls_R_factor_all 0.0393
_refine_ls_R_factor_gt 0.0359
_refine_ls_shift/su_max 0.002
_refine_ls_structure_factor_coef Fsqd
_refine_ls_weighting_details 'w = 1/[\s^2^(Fo^2^)+(0.0350P)^2^+5.9175P] where P=(Fo^2^+2Fc^2^)/3'
_refine_ls_weighting_scheme calc
_refine_ls_wR_factor_gt 0.0854
_refine_ls_wR_factor_ref 0.0880
_reflns_Friedel_coverage 0.000
_reflns_number_gt 8896
_reflns_number_total 9698
_reflns_threshold_expression F^2^>2.0\s(F^2^)
_cod_data_source_file c8dt01798k2.cif
_cod_data_source_block cmpd_9
_cod_depositor_comments 'Adding full bibliography for 7046996--7046999.cif.'
_cod_database_code 7046998

loop_
_space_group_symop_id
_space_group_symop_operation_xyz
1 +X,+Y,+Z
2 1/2-X,1/2+Y,1/2-Z
3 -X,-Y,-Z
4 -1/2+X,-1/2-Y,-1/2+Z

loop_
_atom_site_label
_atom_site_type_symbol
_atom_site_fract_x
_atom_site_fract_y
_atom_site_fract_z
_atom_site_U_iso_or_equiv
_atom_site_adp_type
_atom_site_occupancy
_atom_site_site_symmetry_order
_atom_site_calc_flag
_atom_site_refinement_flags_posn
_atom_site_refinement_flags_adp
I1 I 0.39459(2) 0.63820(2) 0.17253(2) 0.05178(7) Uani 1 1 d . .
Al1 Al 0.59954(6) 0.37563(3) 0.37454(3) 0.03025(14) Uani 1 1 d . .
H1 H 0.475(2) 0.3627(10) 0.4025(11) 0.038(6) Uiso 1 1 d . .
H2 H 0.693(2) 0.4144(10) 0.4131(10) 0.035(6) Uiso 1 1 d . .
N1 N 0.72811(15) 0.25808(7) 0.32751(7) 0.0269(3) Uani 1 1 d . .
N2 N 0.72307(16) 0.26743(8) 0.42523(7) 0.0295(4) Uani 1 1 d . .
N3 N 0.52552(14) 0.47262(7) 0.28765(7) 0.0226(3) Uani 1 1 d . .
N4 N 0.55110(14) 0.44692(7) 0.19363(7) 0.0239(3) Uani 1 1 d . .
C1 C 0.68599(18) 0.29444(9) 0.37185(8) 0.0254(4) Uani 1 1 d . .
C2 C 0.7913(2) 0.21019(10) 0.35266(10) 0.0366(5) Uani 1 1 d . .
H2A H 0.829732 0.179042 0.330714 0.044 Uiso 1 1 calc R U
C3 C 0.7880(2) 0.21619(10) 0.41393(10) 0.0394(5) Uani 1 1 d . .
H3 H 0.823652 0.190008 0.444065 0.047 Uiso 1 1 calc R U
C4 C 0.70852(18) 0.26559(9) 0.26184(9) 0.0264(4) Uani 1 1 d . .
C5 C 0.80440(18) 0.28932(9) 0.22861(9) 0.0288(4) Uani 1 1 d . .
C6 C 0.7845(2) 0.29484(10) 0.16501(9) 0.0336(5) Uani 1 1 d . .
H6 H 0.847248 0.310933 0.140641 0.040 Uiso 1 1 calc R U
C7 C 0.6748(2) 0.27726(10) 0.13678(9) 0.0361(5) Uani 1 1 d . .
H7 H 0.662673 0.281760 0.093323 0.043 Uiso 1 1 calc R U
C8 C 0.5829(2) 0.25330(10) 0.17094(10) 0.0356(5) Uani 1 1 d . .
H8 H 0.508403 0.241146 0.150628 0.043 Uiso 1 1 calc R U
C9 C 0.59726(19) 0.24656(9) 0.23473(10) 0.0312(4) Uani 1 1 d . .
C10 C 0.9223(2) 0.31096(11) 0.26095(10) 0.0370(5) Uani 1 1 d . .
H10 H 0.932592 0.287649 0.300211 0.044 Uiso 1 1 calc R U
C11 C 1.0346(2) 0.29961(17) 0.22425(14) 0.0661(9) Uani 1 1 d . .
H11A H 1.108028 0.311174 0.248837 0.079 Uiso 1 1 calc R U
H11B H 1.029785 0.323163 0.186068 0.079 Uiso 1 1 calc R U
H11C H 1.039198 0.257110 0.213935 0.079 Uiso 1 1 calc R U
C12 C 0.9106(3) 0.37585(15) 0.27898(19) 0.0744(10) Uani 1 1 d . .
H12A H 0.906103 0.400578 0.241611 0.089 Uiso 1 1 calc R U
H12B H 0.982220 0.387629 0.304809 0.089 Uiso 1 1 calc R U
H12C H 0.835947 0.381381 0.302211 0.089 Uiso 1 1 calc R U
C13 C 0.4940(2) 0.22049(11) 0.27172(11) 0.0413(5) Uani 1 1 d . .
H13 H 0.525028 0.216758 0.315611 0.050 Uiso 1 1 calc R U
C14 C 0.4562(3) 0.15855(13) 0.24969(16) 0.0627(8) Uani 1 1 d . .
H14A H 0.424759 0.160739 0.206734 0.075 Uiso 1 1 calc R U
H14B H 0.391977 0.143076 0.275891 0.075 Uiso 1 1 calc R U
H14C H 0.527429 0.131902 0.252230 0.075 Uiso 1 1 calc R U
C15 C 0.3839(3) 0.26125(15) 0.27119(19) 0.0773(11) Uani 1 1 d . .
H15A H 0.350701 0.265530 0.228722 0.093 Uiso 1 1 calc R U
H15B H 0.408438 0.300493 0.287337 0.093 Uiso 1 1 calc R U
H15C H 0.320957 0.244214 0.297180 0.093 Uiso 1 1 calc R U
C16 C 0.6996(2) 0.28756(10) 0.48714(9) 0.0313(4) Uani 1 1 d . .
C17 C 0.7905(2) 0.32053(10) 0.51848(9) 0.0343(5) Uani 1 1 d . .
C18 C 0.7712(2) 0.33378(11) 0.58020(10) 0.0407(5) Uani 1 1 d . .
H18 H 0.831620 0.355687 0.603390 0.049 Uiso 1 1 calc R U
C19 C 0.6663(2) 0.31571(11) 0.60819(10) 0.0444(6) Uani 1 1 d . .
H19 H 0.655857 0.324334 0.650670 0.053 Uiso 1 1 calc R U
C20 C 0.5762(2) 0.28518(11) 0.57508(10) 0.0419(5) Uani 1 1 d . .
H20 H 0.502976 0.274354 0.594793 0.050 Uiso 1 1 calc R U
C21 C 0.5899(2) 0.26984(10) 0.51334(10) 0.0355(5) Uani 1 1 d . .
C22 C 0.9055(2) 0.34186(12) 0.48751(10) 0.0407(5) Uani 1 1 d . .
H22 H 0.891563 0.336909 0.441853 0.049 Uiso 1 1 calc R U
C23 C 1.0166(3) 0.30432(16) 0.50690(15) 0.0670(9) Uani 1 1 d . .
H23A H 0.999530 0.262233 0.497784 0.080 Uiso 1 1 calc R U
H23B H 1.033986 0.309188 0.551368 0.080 Uiso 1 1 calc R U
H23C H 1.087762 0.317352 0.484024 0.080 Uiso 1 1 calc R U
C24 C 0.9310(2) 0.40799(13) 0.49999(13) 0.0520(6) Uani 1 1 d . .
H24A H 0.948862 0.413954 0.544278 0.062 Uiso 1 1 calc R U
H24B H 0.858766 0.431563 0.487156 0.062 Uiso 1 1 calc R U
H24C H 1.001540 0.420794 0.476542 0.062 Uiso 1 1 calc R U
C25 C 0.4913(2) 0.23536(12) 0.47738(11) 0.0442(6) Uani 1 1 d . .
H25 H 0.507216 0.239935 0.432393 0.053 Uiso 1 1 calc R U
C26 C 0.4978(3) 0.16901(14) 0.49262(18) 0.0747(9) Uani 1 1 d . .
H26A H 0.486405 0.163263 0.536956 0.090 Uiso 1 1 calc R U
H26B H 0.578016 0.153301 0.481727 0.090 Uiso 1 1 calc R U
H26C H 0.433005 0.147803 0.468966 0.090 Uiso 1 1 calc R U
C27 C 0.3629(2) 0.25941(16) 0.48795(14) 0.0623(8) Uani 1 1 d . .
H27A H 0.343090 0.253820 0.531399 0.075 Uiso 1 1 calc R U
H27B H 0.303077 0.237850 0.461448 0.075 Uiso 1 1 calc R U
H27C H 0.359930 0.302008 0.477776 0.075 Uiso 1 1 calc R U
C28 C 0.57190(17) 0.41425(8) 0.29122(9) 0.0250(4) Uani 1 1 d . .
C29 C 0.58660(19) 0.39971(9) 0.23110(9) 0.0280(4) Uani 1 1 d . .
H29 H 0.616806 0.362585 0.216908 0.034 Uiso 1 1 calc R U
C30 C 0.51372(17) 0.49103(8) 0.22923(8) 0.0245(4) Uani 1 1 d . .
H30 H 0.484005 0.528807 0.215555 0.029 Uiso 1 1 calc R U
C31 C 0.5015(2) 0.50725(9) 0.34237(9) 0.0295(4) Uani 1 1 d . .
C32 C 0.5955(2) 0.54355(10) 0.36625(10) 0.0417(6) Uani 1 1 d . .
C33 C 0.5766(4) 0.57104(12) 0.42239(13) 0.0641(9) Uani 1 1 d . .
H33 H 0.638512 0.596366 0.439868 0.077 Uiso 1 1 calc R U
C34 C 0.4729(4) 0.56270(14) 0.45263(13) 0.0765(11) Uani 1 1 d . .
H34 H 0.463441 0.581382 0.491594 0.092 Uiso 1 1 calc R U
C35 C 0.3798(3) 0.52752(15) 0.42816(13) 0.0686(10) Uani 1 1 d . .
H35 H 0.306676 0.522925 0.450228 0.082 Uiso 1 1 calc R U
C36 C 0.3909(2) 0.49809(11) 0.37090(11) 0.0427(6) Uani 1 1 d . .
C37 C 0.7113(3) 0.55530(12) 0.33241(13) 0.0527(7) Uani 1 1 d . .
H37 H 0.715618 0.525004 0.298623 0.063 Uiso 1 1 calc R U
C38 C 0.8279(4) 0.5492(2) 0.3729(2) 0.0976(14) Uani 1 1 d . .
H38A H 0.831552 0.509183 0.391066 0.117 Uiso 1 1 calc R U
H38B H 0.827399 0.579067 0.406032 0.117 Uiso 1 1 calc R U
H38C H 0.899606 0.555560 0.347704 0.117 Uiso 1 1 calc R U
C39 C 0.7039(4) 0.61645(17) 0.3020(2) 0.0872(12) Uani 1 1 d . .
H39A H 0.706971 0.647424 0.334046 0.105 Uiso 1 1 calc R U
H39B H 0.626720 0.619816 0.277642 0.105 Uiso 1 1 calc R U
H39C H 0.773123 0.621526 0.274893 0.105 Uiso 1 1 calc R U
C40 C 0.2891(2) 0.46200(14) 0.34119(14) 0.0566(7) Uani 1 1 d . .
H40 H 0.326756 0.431712 0.313701 0.068 Uiso 1 1 calc R U
C41 C 0.2139(3) 0.4288(2) 0.3883(2) 0.0953(14) Uani 1 1 d . .
H41A H 0.159635 0.456916 0.408626 0.114 Uiso 1 1 calc R U
H41B H 0.269269 0.410178 0.419387 0.114 Uiso 1 1 calc R U
H41C H 0.164581 0.397853 0.367217 0.114 Uiso 1 1 calc R U
C42 C 0.2063(3) 0.50236(19) 0.30077(17) 0.0810(11) Uani 1 1 d . .
H42A H 0.256362 0.524481 0.271827 0.097 Uiso 1 1 calc R U
H42B H 0.163433 0.530529 0.327081 0.097 Uiso 1 1 calc R U
H42C H 0.146122 0.477902 0.277535 0.097 Uiso 1 1 calc R U
C43 C 0.5549(2) 0.44439(9) 0.12672(9) 0.0288(4) Uani 1 1 d . .
C44 C 0.6639(2) 0.46096(10) 0.09917(10) 0.0372(5) Uani 1 1 d . .
C45 C 0.6691(3) 0.45175(12) 0.03574(12) 0.0540(7) Uani 1 1 d . .
H45 H 0.741670 0.462124 0.015216 0.065 Uiso 1 1 calc R U
C46 C 0.5719(3) 0.42805(13) 0.00217(12) 0.0618(8) Uani 1 1 d . .
H46 H 0.577835 0.422088 -0.041099 0.074 Uiso 1 1 calc R U
C47 C 0.4664(3) 0.41295(12) 0.03072(11) 0.0550(7) Uani 1 1 d . .
H47 H 0.399333 0.397167 0.006688 0.066 Uiso 1 1 calc R U
C48 C 0.4549(2) 0.42020(10) 0.09434(10) 0.0378(5) Uani 1 1 d . .
C49 C 0.7685(2) 0.48993(12) 0.13537(12) 0.0461(6) Uani 1 1 d . .
H49 H 0.760719 0.478638 0.179780 0.055 Uiso 1 1 calc R U
C50 C 0.8946(3) 0.46992(17) 0.1158(2) 0.0804(10) Uani 1 1 d . .
H50A H 0.957740 0.487672 0.143430 0.096 Uiso 1 1 calc R U
H50B H 0.907222 0.482870 0.073234 0.096 Uiso 1 1 calc R U
H50C H 0.900026 0.426328 0.118138 0.096 Uiso 1 1 calc R U
C51 C 0.7575(3) 0.55731(14) 0.13106(18) 0.0700(9) Uani 1 1 d . .
H51A H 0.676643 0.569690 0.144722 0.084 Uiso 1 1 calc R U
H51B H 0.767184 0.569877 0.088120 0.084 Uiso 1 1 calc R U
H51C H 0.821518 0.575870 0.157547 0.084 Uiso 1 1 calc R U
C52 C 0.3388(2) 0.40295(12) 0.12539(11) 0.0479(6) Uani 1 1 d . .
H52 H 0.359298 0.399014 0.170634 0.057 Uiso 1 1 calc R U
C53 C 0.2893(3) 0.34301(16) 0.10301(18) 0.0746(9) Uani 1 1 d . .
H53A H 0.353722 0.312714 0.107750 0.090 Uiso 1 1 calc R U
H53B H 0.262975 0.346073 0.059334 0.090 Uiso 1 1 calc R U
H53C H 0.219165 0.331607 0.127541 0.090 Uiso 1 1 calc R U
C54 C 0.2441(3) 0.45128(18) 0.1179(2) 0.0855(11) Uani 1 1 d . .
H54A H 0.220896 0.455877 0.073963 0.103 Uiso 1 1 calc R U
H54B H 0.278043 0.488939 0.133907 0.103 Uiso 1 1 calc R U
H54C H 0.171522 0.440553 0.140907 0.103 Uiso 1 1 calc R U

loop_
_atom_site_aniso_label
_atom_site_aniso_U_11
_atom_site_aniso_U_22
_atom_site_aniso_U_33
_atom_site_aniso_U_23
_atom_site_aniso_U_13
_atom_site_aniso_U_12
I1 0.04985(11) 0.04247(10) 0.06363(13) 0.00851(8) 0.01032(8) 0.01153(7)
Al1 0.0429(4) 0.0299(3) 0.0181(3) 0.0003(2) 0.0018(2) 0.0106(3)
N1 0.0311(9) 0.0264(8) 0.0232(8) 0.0001(6) 0.0026(7) 0.0035(7)
N2 0.0354(9) 0.0314(9) 0.0219(8) 0.0042(7) 0.0025(7) 0.0067(7)
N3 0.0250(8) 0.0228(8) 0.0199(7) -0.0016(6) 0.0011(6) 0.0010(6)
N4 0.0282(8) 0.0246(8) 0.0188(7) -0.0002(6) 0.0006(6) 0.0006(6)
C1 0.0277(10) 0.0283(10) 0.0203(9) 0.0013(7) 0.0024(7) 0.0013(8)
C2 0.0447(13) 0.0291(11) 0.0361(12) 0.0025(9) 0.0053(9) 0.0129(9)
C3 0.0505(14) 0.0347(12) 0.0331(11) 0.0076(9) 0.0030(10) 0.0159(10)
C4 0.0331(10) 0.0250(9) 0.0211(9) -0.0028(7) 0.0025(8) 0.0047(8)
C5 0.0300(10) 0.0302(10) 0.0264(10) -0.0043(8) 0.0041(8) 0.0037(8)
C6 0.0369(11) 0.0380(12) 0.0265(10) -0.0032(9) 0.0086(9) 0.0020(9)
C7 0.0447(13) 0.0421(12) 0.0215(10) -0.0070(9) 0.0018(9) 0.0042(10)
C8 0.0370(12) 0.0407(12) 0.0290(11) -0.0097(9) -0.0022(9) -0.0022(9)
C9 0.0337(11) 0.0297(10) 0.0304(10) -0.0049(8) 0.0029(8) -0.0004(8)
C10 0.0305(11) 0.0488(13) 0.0317(11) -0.0013(10) 0.0017(9) -0.0017(10)
C11 0.0315(13) 0.108(3) 0.0594(18) -0.0180(17) 0.0077(12) -0.0006(15)
C12 0.0485(17) 0.067(2) 0.106(3) -0.0349(19) -0.0169(17) -0.0064(15)
C13 0.0404(13) 0.0498(14) 0.0338(12) -0.0019(10) 0.0036(10) -0.0128(11)
C14 0.0592(18) 0.0480(16) 0.082(2) -0.0034(15) 0.0163(15) -0.0159(14)
C15 0.0580(18) 0.0563(18) 0.121(3) -0.0013(18) 0.0495(19) -0.0025(15)
C16 0.0396(12) 0.0351(11) 0.0194(9) 0.0066(8) 0.0027(8) 0.0099(9)
C17 0.0386(12) 0.0396(12) 0.0247(10) 0.0076(9) -0.0003(9) 0.0077(9)
C18 0.0524(14) 0.0441(13) 0.0253(11) 0.0033(9) -0.0025(10) 0.0049(11)
C19 0.0625(16) 0.0478(14) 0.0235(11) 0.0055(10) 0.0077(10) 0.0086(12)
C20 0.0490(14) 0.0457(13) 0.0320(11) 0.0117(10) 0.0140(10) 0.0068(11)
C21 0.0401(12) 0.0379(12) 0.0287(10) 0.0109(9) 0.0047(9) 0.0063(9)
C22 0.0359(12) 0.0563(15) 0.0297(11) 0.0062(10) -0.0005(9) 0.0045(11)
C23 0.0439(15) 0.087(2) 0.070(2) 0.0210(17) 0.0046(14) 0.0179(15)
C24 0.0445(14) 0.0641(17) 0.0473(14) 0.0025(13) 0.0013(11) -0.0110(13)
C25 0.0430(13) 0.0512(14) 0.0386(12) 0.0090(11) 0.0045(10) -0.0031(11)
C26 0.077(2) 0.0530(18) 0.093(3) 0.0045(17) -0.0120(19) -0.0131(16)
C27 0.0422(15) 0.086(2) 0.0591(17) 0.0133(16) 0.0080(13) -0.0039(14)
C28 0.0274(10) 0.0241(9) 0.0235(9) -0.0010(7) -0.0002(7) 0.0017(8)
C29 0.0360(11) 0.0240(10) 0.0240(9) -0.0008(8) 0.0010(8) 0.0050(8)
C30 0.0257(9) 0.0235(9) 0.0241(9) 0.0009(7) -0.0003(7) 0.0001(7)
C31 0.0436(12) 0.0252(10) 0.0197(9) -0.0012(8) 0.0014(8) 0.0098(9)
C32 0.0666(16) 0.0260(11) 0.0315(11) -0.0028(9) -0.0147(11) 0.0045(10)
C33 0.118(3) 0.0383(14) 0.0349(14) -0.0125(11) -0.0174(16) 0.0142(16)
C34 0.146(4) 0.0511(18) 0.0323(14) -0.0134(13) -0.0023(19) 0.037(2)
C35 0.094(2) 0.069(2) 0.0446(16) 0.0151(15) 0.0359(16) 0.0446(19)
C36 0.0494(14) 0.0444(13) 0.0351(12) 0.0086(10) 0.0147(10) 0.0203(11)
C37 0.0559(16) 0.0446(14) 0.0562(16) 0.0024(12) -0.0176(13) -0.0191(12)
C38 0.074(2) 0.109(3) 0.107(3) 0.036(3) -0.040(2) -0.027(2)
C39 0.088(3) 0.072(2) 0.100(3) 0.037(2) -0.019(2) -0.025(2)
C40 0.0341(13) 0.0737(19) 0.0630(17) 0.0205(15) 0.0156(12) 0.0064(13)
C41 0.0458(18) 0.134(4) 0.107(3) 0.061(3) 0.0163(18) -0.006(2)
C42 0.0518(18) 0.112(3) 0.079(2) 0.035(2) 0.0015(16) 0.0099(18)
C43 0.0412(11) 0.0262(10) 0.0191(9) 0.0010(7) 0.0023(8) 0.0035(8)
C44 0.0472(13) 0.0323(11) 0.0328(11) 0.0048(9) 0.0115(10) 0.0073(10)
C45 0.0755(19) 0.0516(15) 0.0364(13) 0.0052(11) 0.0248(13) 0.0067(14)
C46 0.108(3) 0.0554(17) 0.0225(12) -0.0013(11) 0.0136(14) 0.0024(17)
C47 0.088(2) 0.0489(15) 0.0272(12) -0.0048(11) -0.0097(13) -0.0094(14)
C48 0.0535(14) 0.0346(12) 0.0249(10) -0.0004(9) -0.0054(9) -0.0031(10)
C49 0.0360(13) 0.0503(15) 0.0528(15) 0.0091(12) 0.0119(11) -0.0001(11)
C50 0.0454(17) 0.083(2) 0.114(3) 0.006(2) 0.0218(18) 0.0084(16)
C51 0.0560(18) 0.0494(17) 0.104(3) -0.0043(17) -0.0037(17) -0.0063(14)
C52 0.0482(14) 0.0597(16) 0.0350(12) 0.0008(11) -0.0099(10) -0.0148(12)
C53 0.065(2) 0.067(2) 0.092(2) -0.0061(18) -0.0044(18) -0.0250(17)
C54 0.065(2) 0.082(3) 0.111(3) 0.000(2) 0.023(2) 0.0018(19)

loop_
_atom_type_symbol
_atom_type_description
_atom_type_scat_dispersion_real
_atom_type_scat_dispersion_imag
_atom_type_scat_source
C C 0.0033 0.0016
;
International Tables for Crystallography
(Vol. C, Tables 4.2.6.8 and 6.1.1.4)
;
H H 0.0000 0.0000
;
International Tables for Crystallography
(Vol. C, Table 6.1.1.4)
;
Al Al 0.0645 0.0514
;
International Tables for Crystallography
(Vol. C, Tables 4.2.6.8 and 6.1.1.4)
;
I I -0.4742 1.8119
;
International Tables for Crystallography
(Vol. C, Tables 4.2.6.8 and 6.1.1.4)
;
N N 0.0061 0.0033
;
International Tables for Crystallography
(Vol. C, Tables 4.2.6.8 and 6.1.1.4)
;

loop_
_geom_angle_atom_site_label_1
_geom_angle_atom_site_label_2
_geom_angle_atom_site_label_3
_geom_angle
C28 Al1 C1 114.24(8)
C28 Al1 H1 109.1(9)
C1 Al1 H1 104.9(9)
C28 Al1 H2 108.3(8)
C1 Al1 H2 102.5(8)
H1 Al1 H2 117.9(12)
C1 N1 C2 111.57(16)
C1 N1 C4 126.01(16)
C2 N1 C4 122.39(17)
C1 N2 C3 111.22(17)
C1 N2 C16 126.44(17)
C3 N2 C16 122.34(17)
C30 N3 C28 111.32(15)
C30 N3 C31 126.60(16)
C28 N3 C31 122.01(15)
C30 N4 C29 108.42(15)
C30 N4 C43 128.96(16)
C29 N4 C43 122.61(16)
N1 C1 N2 103.72(16)
N1 C1 Al1 136.32(14)
N2 C1 Al1 119.77(14)
C3 C2 N1 106.43(19)
C3 C2 H2A 126.8
N1 C2 H2A 126.8
C2 C3 N2 107.05(19)
C2 C3 H3 126.5
N2 C3 H3 126.5
C5 C4 C9 123.81(18)
C5 C4 N1 117.76(17)
C9 C4 N1 118.38(18)
C6 C5 C4 116.76(19)
C6 C5 C10 121.75(19)
C4 C5 C10 121.42(18)
C7 C6 C5 121.0(2)
C7 C6 H6 119.5
C5 C6 H6 119.5
C8 C7 C6 120.7(2)
C8 C7 H7 119.7
C6 C7 H7 119.7
C7 C8 C9 121.2(2)
C7 C8 H8 119.4
C9 C8 H8 119.4
C8 C9 C4 116.65(19)
C8 C9 C13 120.30(19)
C4 C9 C13 123.04(19)
C11 C10 C12 112.1(2)
C11 C10 C5 113.2(2)
C12 C10 C5 110.3(2)
C11 C10 H10 106.9
C12 C10 H10 106.9
C5 C10 H10 106.9
C10 C11 H11A 109.5
C10 C11 H11B 109.5
H11A C11 H11B 109.5
C10 C11 H11C 109.5
H11A C11 H11C 109.5
H11B C11 H11C 109.5
C10 C12 H12A 109.5
C10 C12 H12B 109.5
H12A C12 H12B 109.5
C10 C12 H12C 109.5
H12A C12 H12C 109.5
H12B C12 H12C 109.5
C15 C13 C14 110.1(2)
C15 C13 C9 111.6(2)
C14 C13 C9 112.5(2)
C15 C13 H13 107.5
C14 C13 H13 107.5
C9 C13 H13 107.5
C13 C14 H14A 109.5
C13 C14 H14B 109.5
H14A C14 H14B 109.5
C13 C14 H14C 109.5
H14A C14 H14C 109.5
H14B C14 H14C 109.5
C13 C15 H15A 109.5
C13 C15 H15B 109.5
H15A C15 H15B 109.5
C13 C15 H15C 109.5
H15A C15 H15C 109.5
H15B C15 H15C 109.5
C17 C16 C21 123.84(19)
C17 C16 N2 118.04(19)
C21 C16 N2 118.0(2)
C18 C17 C16 116.8(2)
C18 C17 C22 120.7(2)
C16 C17 C22 122.43(19)
C19 C18 C17 121.1(2)
C19 C18 H18 119.5
C17 C18 H18 119.5
C18 C19 C20 120.5(2)
C18 C19 H19 119.8
C20 C19 H19 119.8
C19 C20 C21 121.5(2)
C19 C20 H20 119.3
C21 C20 H20 119.3
C20 C21 C16 116.2(2)
C20 C21 C25 121.3(2)
C16 C21 C25 122.5(2)
C17 C22 C23 111.5(2)
C17 C22 C24 112.0(2)
C23 C22 C24 110.4(2)
C17 C22 H22 107.6
C23 C22 H22 107.6
C24 C22 H22 107.6
C22 C23 H23A 109.5
C22 C23 H23B 109.5
H23A C23 H23B 109.5
C22 C23 H23C 109.5
H23A C23 H23C 109.5
H23B C23 H23C 109.5
C22 C24 H24A 109.5
C22 C24 H24B 109.5
H24A C24 H24B 109.5
C22 C24 H24C 109.5
H24A C24 H24C 109.5
H24B C24 H24C 109.5
C21 C25 C26 111.1(2)
C21 C25 C27 112.4(2)
C26 C25 C27 110.4(2)
C21 C25 H25 107.6
C26 C25 H25 107.6
C27 C25 H25 107.6
C25 C26 H26A 109.5
C25 C26 H26B 109.5
H26A C26 H26B 109.5
C25 C26 H26C 109.5
H26A C26 H26C 109.5
H26B C26 H26C 109.5
C25 C27 H27A 109.5
C25 C27 H27B 109.5
H27A C27 H27B 109.5
C25 C27 H27C 109.5
H27A C27 H27C 109.5
H27B C27 H27C 109.5
C29 C28 N3 103.06(16)
C29 C28 Al1 137.44(15)
N3 C28 Al1 119.50(13)
C28 C29 N4 109.81(17)
C28 C29 H29 125.1
N4 C29 H29 125.1
N4 C30 N3 107.39(16)
N4 C30 H30 126.3
N3 C30 H30 126.3
C36 C31 C32 124.1(2)
C36 C31 N3 117.99(19)
C32 C31 N3 117.67(19)
C33 C32 C31 117.1(3)
C33 C32 C37 120.2(3)
C31 C32 C37 122.7(2)
C34 C33 C32 121.4(3)
C34 C33 H33 119.3
C32 C33 H33 119.3
C33 C34 C35 121.1(3)
C33 C34 H34 119.5
C35 C34 H34 119.5
C34 C35 C36 121.3(3)
C34 C35 H35 119.3
C36 C35 H35 119.3
C31 C36 C35 115.1(3)
C31 C36 C40 122.0(2)
C35 C36 C40 122.9(3)
C32 C37 C39 109.6(3)
C32 C37 C38 113.7(3)
C39 C37 C38 111.0(3)
C32 C37 H37 107.4
C39 C37 H37 107.4
C38 C37 H37 107.4
C37 C38 H38A 109.5
C37 C38 H38B 109.5
H38A C38 H38B 109.5
C37 C38 H38C 109.5
H38A C38 H38C 109.5
H38B C38 H38C 109.5
C37 C39 H39A 109.5
C37 C39 H39B 109.5
H39A C39 H39B 109.5
C37 C39 H39C 109.5
H39A C39 H39C 109.5
H39B C39 H39C 109.5
C36 C40 C41 112.6(3)
C36 C40 C42 109.8(3)
C41 C40 C42 110.5(2)
C36 C40 H40 107.9
C41 C40 H40 107.9
C42 C40 H40 107.9
C40 C41 H41A 109.5
C40 C41 H41B 109.5
H41A C41 H41B 109.5
C40 C41 H41C 109.5
H41A C41 H41C 109.5
H41B C41 H41C 109.5
C40 C42 H42A 109.5
C40 C42 H42B 109.5
H42A C42 H42B 109.5
C40 C42 H42C 109.5
H42A C42 H42C 109.5
H42B C42 H42C 109.5
C48 C43 C44 123.65(19)
C48 C43 N4 118.03(18)
C44 C43 N4 118.00(19)
C45 C44 C43 116.5(2)
C45 C44 C49 121.3(2)
C43 C44 C49 122.1(2)
C46 C45 C44 121.5(3)
C46 C45 H45 119.3
C44 C45 H45 119.3
C47 C46 C45 120.3(2)
C47 C46 H46 119.9
C45 C46 H46 119.9
C46 C47 C48 121.5(3)
C46 C47 H47 119.2
C48 C47 H47 119.2
C43 C48 C47 116.6(2)
C43 C48 C52 122.30(19)
C47 C48 C52 121.1(2)
C44 C49 C51 109.9(2)
C44 C49 C50 113.8(3)
C51 C49 C50 110.3(2)
C44 C49 H49 107.6
C51 C49 H49 107.6
C50 C49 H49 107.6
C49 C50 H50A 109.5
C49 C50 H50B 109.5
H50A C50 H50B 109.5
C49 C50 H50C 109.5
H50A C50 H50C 109.5
H50B C50 H50C 109.5
C49 C51 H51A 109.5
C49 C51 H51B 109.5
H51A C51 H51B 109.5
C49 C51 H51C 109.5
H51A C51 H51C 109.5
H51B C51 H51C 109.5
C54 C52 C48 110.7(2)
C54 C52 C53 111.6(3)
C48 C52 C53 112.3(2)
C54 C52 H52 107.3
C48 C52 H52 107.3
C53 C52 H52 107.3
C52 C53 H53A 109.5
C52 C53 H53B 109.5
H53A C53 H53B 109.5
C52 C53 H53C 109.5
H53A C53 H53C 109.5
H53B C53 H53C 109.5
C52 C54 H54A 109.5
C52 C54 H54B 109.5
H54A C54 H54B 109.5
C52 C54 H54C 109.5
H54A C54 H54C 109.5
H54B C54 H54C 109.5

loop_
_geom_bond_atom_site_label_1
_geom_bond_atom_site_label_2
_geom_bond_distance
Al1 C28 2.012(2)
Al1 C1 2.051(2)
Al1 H1 1.54(2)
Al1 H2 1.56(2)
N1 C1 1.352(2)
N1 C2 1.377(3)
N1 C4 1.439(2)
N2 C1 1.353(2)
N2 C3 1.376(3)
N2 C16 1.445(3)
N3 C30 1.331(2)
N3 C28 1.404(2)
N3 C31 1.447(2)
N4 C30 1.326(2)
N4 C29 1.380(2)
N4 C43 1.451(2)
C2 C3 1.334(3)
C2 H2A 0.9500
C3 H3 0.9500
C4 C5 1.395(3)
C4 C9 1.395(3)
C5 C6 1.391(3)
C5 C10 1.521(3)
C6 C7 1.381(3)
C6 H6 0.9500
C7 C8 1.375(3)
C7 H7 0.9500
C8 C9 1.391(3)
C8 H8 0.9500
C9 C13 1.521(3)
C10 C11 1.505(3)
C10 C12 1.512(4)
C10 H10 1.0000
C11 H11A 0.9800
C11 H11B 0.9800
C11 H11C 0.9800
C12 H12A 0.9800
C12 H12B 0.9800
C12 H12C 0.9800
C13 C15 1.509(4)
C13 C14 1.520(4)
C13 H13 1.0000
C14 H14A 0.9800
C14 H14B 0.9800
C14 H14C 0.9800
C15 H15A 0.9800
C15 H15B 0.9800
C15 H15C 0.9800
C16 C17 1.393(3)
C16 C21 1.399(3)
C17 C18 1.391(3)
C17 C22 1.520(3)
C18 C19 1.375(4)
C18 H18 0.9500
C19 C20 1.377(4)
C19 H19 0.9500
C20 C21 1.392(3)
C20 H20 0.9500
C21 C25 1.517(3)
C22 C23 1.522(4)
C22 C24 1.530(4)
C22 H22 1.0000
C23 H23A 0.9800
C23 H23B 0.9800
C23 H23C 0.9800
C24 H24A 0.9800
C24 H24B 0.9800
C24 H24C 0.9800
C25 C26 1.524(4)
C25 C27 1.525(4)
C25 H25 1.0000
C26 H26A 0.9800
C26 H26B 0.9800
C26 H26C 0.9800
C27 H27A 0.9800
C27 H27B 0.9800
C27 H27C 0.9800
C28 C29 1.356(3)
C29 H29 0.9500
C30 H30 0.9500
C31 C36 1.390(3)
C31 C32 1.393(3)
C32 C33 1.384(4)
C32 C37 1.505(4)
C33 C34 1.340(5)
C33 H33 0.9500
C34 C35 1.376(5)
C34 H34 0.9500
C35 C36 1.412(4)
C35 H35 0.9500
C36 C40 1.500(4)
C37 C39 1.521(4)
C37 C38 1.524(4)
C37 H37 1.0000
C38 H38A 0.9800
C38 H38B 0.9800
C38 H38C 0.9800
C39 H39A 0.9800
C39 H39B 0.9800
C39 H39C 0.9800
C40 C41 1.525(4)
C40 C42 1.530(4)
C40 H40 1.0000
C41 H41A 0.9800
C41 H41B 0.9800
C41 H41C 0.9800
C42 H42A 0.9800
C42 H42B 0.9800
C42 H42C 0.9800
C43 C48 1.385(3)
C43 C44 1.400(3)
C44 C45 1.391(3)
C44 C49 1.507(4)
C45 C46 1.370(4)
C45 H45 0.9500
C46 C47 1.368(4)
C46 H46 0.9500
C47 C48 1.396(3)
C47 H47 0.9500
C48 C52 1.504(4)
C49 C51 1.518(4)
C49 C50 1.521(4)
C49 H49 1.0000
C50 H50A 0.9800
C50 H50B 0.9800
C50 H50C 0.9800
C51 H51A 0.9800
C51 H51B 0.9800
C51 H51C 0.9800
C52 C54 1.502(5)
C52 C53 1.521(4)
C52 H52 1.0000
C53 H53A 0.9800
C53 H53B 0.9800
C53 H53C 0.9800
C54 H54A 0.9800
C54 H54B 0.9800
C54 H54C 0.9800

loop_
_geom_torsion_atom_site_label_1
_geom_torsion_atom_site_label_2
_geom_torsion_atom_site_label_3
_geom_torsion_atom_site_label_4
_geom_torsion
C2 N1 C1 N2 -0.9(2)
C4 N1 C1 N2 177.30(18)
C2 N1 C1 Al1 173.79(17)
C4 N1 C1 Al1 -8.0(3)
C3 N2 C1 N1 0.9(2)
C16 N2 C1 N1 -178.76(19)
C3 N2 C1 Al1 -174.89(15)
C16 N2 C1 Al1 5.5(3)
C1 N1 C2 C3 0.6(3)
C4 N1 C2 C3 -177.7(2)
N1 C2 C3 N2 0.0(3)
C1 N2 C3 C2 -0.5(3)
C16 N2 C3 C2 179.1(2)
C1 N1 C4 C5 101.5(2)
C2 N1 C4 C5 -80.5(2)
C1 N1 C4 C9 -81.2(3)
C2 N1 C4 C9 96.9(2)
C9 C4 C5 C6 1.3(3)
N1 C4 C5 C6 178.50(18)
C9 C4 C5 C10 178.2(2)
N1 C4 C5 C10 -4.5(3)
C4 C5 C6 C7 -0.3(3)
C10 C5 C6 C7 -177.2(2)
C5 C6 C7 C8 -0.6(3)
C6 C7 C8 C9 0.6(3)
C7 C8 C9 C4 0.4(3)
C7 C8 C9 C13 179.4(2)
C5 C4 C9 C8 -1.3(3)
N1 C4 C9 C8 -178.54(18)
C5 C4 C9 C13 179.7(2)
N1 C4 C9 C13 2.4(3)
C6 C5 C10 C11 -38.3(3)
C4 C5 C10 C11 144.8(2)
C6 C5 C10 C12 88.2(3)
C4 C5 C10 C12 -88.6(3)
C8 C9 C13 C15 -66.5(3)
C4 C9 C13 C15 112.4(3)
C8 C9 C13 C14 57.8(3)
C4 C9 C13 C14 -123.2(2)
C1 N2 C16 C17 -96.9(2)
C3 N2 C16 C17 83.5(3)
C1 N2 C16 C21 86.8(3)
C3 N2 C16 C21 -92.8(3)
C21 C16 C17 C18 2.9(3)
N2 C16 C17 C18 -173.21(19)
C21 C16 C17 C22 -176.7(2)
N2 C16 C17 C22 7.2(3)
C16 C17 C18 C19 -0.9(3)
C22 C17 C18 C19 178.6(2)
C17 C18 C19 C20 -1.6(4)
C18 C19 C20 C21 2.3(4)
C19 C20 C21 C16 -0.4(3)
C19 C20 C21 C25 179.0(2)
C17 C16 C21 C20 -2.2(3)
N2 C16 C21 C20 173.89(19)
C17 C16 C21 C25 178.3(2)
N2 C16 C21 C25 -5.6(3)
C18 C17 C22 C23 76.4(3)
C16 C17 C22 C23 -104.0(3)
C18 C17 C22 C24 -47.8(3)
C16 C17 C22 C24 131.7(2)
C20 C21 C25 C26 -79.4(3)
C16 C21 C25 C26 100.1(3)
C20 C21 C25 C27 44.9(3)
C16 C21 C25 C27 -135.7(2)
C30 N3 C28 C29 0.1(2)
C31 N3 C28 C29 -176.94(18)
C30 N3 C28 Al1 179.68(13)
C31 N3 C28 Al1 2.7(2)
N3 C28 C29 N4 0.1(2)
Al1 C28 C29 N4 -179.41(16)
C30 N4 C29 C28 -0.2(2)
C43 N4 C29 C28 -179.16(18)
C29 N4 C30 N3 0.3(2)
C43 N4 C30 N3 179.10(18)
C28 N3 C30 N4 -0.2(2)
C31 N3 C30 N4 176.62(18)
C30 N3 C31 C36 100.7(2)
C28 N3 C31 C36 -82.8(2)
C30 N3 C31 C32 -85.1(2)
C28 N3 C31 C32 91.4(2)
C36 C31 C32 C33 1.1(3)
N3 C31 C32 C33 -172.7(2)
C36 C31 C32 C37 -176.4(2)
N3 C31 C32 C37 9.7(3)
C31 C32 C33 C34 0.5(4)
C37 C32 C33 C34 178.1(3)
C32 C33 C34 C35 -1.6(5)
C33 C34 C35 C36 1.1(5)
C32 C31 C36 C35 -1.5(3)
N3 C31 C36 C35 172.3(2)
C32 C31 C36 C40 175.6(2)
N3 C31 C36 C40 -10.5(3)
C34 C35 C36 C31 0.4(4)
C34 C35 C36 C40 -176.7(3)
C33 C32 C37 C39 -75.9(3)
C31 C32 C37 C39 101.5(3)
C33 C32 C37 C38 49.0(4)
C31 C32 C37 C38 -133.6(3)
C31 C36 C40 C41 147.6(3)
C35 C36 C40 C41 -35.4(4)
C31 C36 C40 C42 -88.8(3)
C35 C36 C40 C42 88.1(3)
C30 N4 C43 C48 -93.1(3)
C29 N4 C43 C48 85.6(2)
C30 N4 C43 C44 93.2(3)
C29 N4 C43 C44 -88.1(2)
C48 C43 C44 C45 -0.3(3)
N4 C43 C44 C45 173.1(2)
C48 C43 C44 C49 176.9(2)
N4 C43 C44 C49 -9.7(3)
C43 C44 C45 C46 0.4(4)
C49 C44 C45 C46 -176.8(3)
C44 C45 C46 C47 0.2(4)
C45 C46 C47 C48 -1.0(5)
C44 C43 C48 C47 -0.5(3)
N4 C43 C48 C47 -173.8(2)
C44 C43 C48 C52 -179.9(2)
N4 C43 C48 C52 6.8(3)
C46 C47 C48 C43 1.1(4)
C46 C47 C48 C52 -179.5(3)
C45 C44 C49 C51 84.0(3)
C43 C44 C49 C51 -93.1(3)
C45 C44 C49 C50 -40.2(3)
C43 C44 C49 C50 142.7(3)
C43 C48 C52 C54 98.0(3)
C47 C48 C52 C54 -81.4(3)
C43 C48 C52 C53 -136.6(3)
C47 C48 C52 C53 44.0(3)
